data_4021200
loop_
_publ_author_name
'Neola F. McKinley'
'Donal F. O'Shea'

_publ_section_title
;
 Efficient Synthesis of Aryl Vinyl Ethers Exploiting
 2,4,6-Trivinylcyclotriboroxane as a Vinylboronic Acid Equivalent
;
_journal_name_full 'Journal of Organic Chemistry'
_journal_page_first 5087
_journal_page_last 5092
_journal_paper_doi 10.1021/jo049314l
_journal_volume 69
_journal_year 2004
_chemical_formula_sum 'C11 H14 B3 N O3'
_chemical_formula_weight 240.66
_space_group_IT_number 14
_symmetry_cell_setting monoclinic
_symmetry_space_group_name_Hall '-P 2yn'
_symmetry_space_group_name_H-M 'P 1 21/n 1'
_cell_angle_alpha 90.00
_cell_angle_beta 90.423(2)
_cell_angle_gamma 90.00
_cell_formula_units_Z 4
_cell_length_a 8.2029(8)
_cell_length_b 19.488(2)
_cell_length_c 8.3016(8)
_cell_measurement_temperature 100(2)
_cell_volume 1327.0(2)
_diffrn_ambient_temperature 100(2)
_exptl_crystal_density_diffrn 1.205
_cod_depositor_comments
;
The following automatic conversions were performed:
'_symmetry_cell_setting' value 'Monoclinic' changed to 'monoclinic'
according to '/home/saulius/struct/CIF-dictionaries/cif_core.dic'
dictionary named 'cif_core.dic' version 2.4.1 from 2010-06-29.

Automatic conversion script
Id: cif_fix_enum 1527 2010-12-29 10:47:43Z saulius 
;
_cod_original_sg_symbol_H-M 'P 21/n'
_cod_database_code 4021200

loop_
_symmetry_equiv_pos_as_xyz
'x, y, z'
'-x+1/2, y+1/2, -z+1/2'
'-x, -y, -z'
'x-1/2, -y-1/2, z-1/2'

loop_
_atom_site_label
_atom_site_type_symbol
_atom_site_fract_x
_atom_site_fract_y
_atom_site_fract_z
_atom_site_U_iso_or_equiv
_atom_site_adp_type
_atom_site_occupancy
_atom_site_symmetry_multiplicity
_atom_site_calc_flag
_atom_site_refinement_flags
_atom_site_disorder_assembly
_atom_site_disorder_group
B1 B 0.12217(15) 0.09716(6) 0.77059(15) 0.0169(3) Uani 1 1 d . . .
N N -0.07562(11) 0.10082(5) 0.73885(11) 0.0166(2) Uani 1 1 d . . .
C1 C -0.16794(14) 0.04937(6) 0.79647(14) 0.0203(2) Uani 1 1 d . . .
H1 H -0.1118(17) 0.0150(8) 0.8526(17) 0.021(3) Uiso 1 1 d . . .
C2 C -0.33409(15) 0.04769(6) 0.77253(15) 0.0235(3) Uani 1 1 d . . .
H2 H -0.3959(19) 0.0105(8) 0.8126(18) 0.026(4) Uiso 1 1 d . . .
C3 C -0.40799(15) 0.10086(6) 0.68791(15) 0.0247(3) Uani 1 1 d . . .
H3 H -0.523(2) 0.1004(9) 0.6719(19) 0.034(4) Uiso 1 1 d . . .
C4 C -0.31292(16) 0.15397(6) 0.63058(15) 0.0257(3) Uani 1 1 d . . .
H4 H -0.3583(19) 0.1926(8) 0.572(2) 0.030(4) Uiso 1 1 d . . .
C5 C -0.14653(15) 0.15242(6) 0.65689(14) 0.0209(2) Uani 1 1 d . . .
H5 H -0.0746(17) 0.1872(8) 0.6186(17) 0.019(3) Uiso 1 1 d . . .
C6 C 0.18672(14) 0.03155(6) 0.67438(14) 0.0207(2) Uani 1 1 d . . .
H6 H 0.182(2) 0.0316(9) 0.556(2) 0.040(4) Uiso 1 1 d . . .
C7 C 0.25041(17) -0.02444(7) 0.74004(17) 0.0286(3) Uani 1 1 d . . .
H7A H 0.291(2) -0.0629(9) 0.679(2) 0.037(4) Uiso 1 1 d . . .
H7B H 0.259(2) -0.0290(10) 0.858(2) 0.041(5) Uiso 1 1 d . . .
O1 O 0.13960(10) 0.09082(4) 0.94549(9) 0.0182(2) Uani 1 1 d . . .
B2 B 0.22160(15) 0.13750(6) 1.03456(15) 0.0177(3) Uani 1 1 d . . .
C8 C 0.23529(15) 0.12982(6) 1.22143(13) 0.0217(3) Uani 1 1 d . . .
H8 H 0.157(2) 0.0997(8) 1.277(2) 0.031(4) Uiso 1 1 d . . .
C9 C 0.34757(18) 0.16134(7) 1.31011(15) 0.0294(3) Uani 1 1 d . . .
H9A H 0.356(2) 0.1550(9) 1.428(2) 0.037(4) Uiso 1 1 d . . .
H9B H 0.430(2) 0.1901(9) 1.262(2) 0.035(4) Uiso 1 1 d . . .
O2 O 0.29608(11) 0.19377(4) 0.96301(10) 0.0223(2) Uani 1 1 d . . .
B3 B 0.27013(15) 0.20650(6) 0.80063(15) 0.0184(3) Uani 1 1 d . . .
C10 C 0.33707(16) 0.27473(6) 0.72809(15) 0.0257(3) Uani 1 1 d . . .
H10 H 0.413(2) 0.3027(10) 0.792(2) 0.047(5) Uiso 1 1 d . . .
C11 C 0.29026(19) 0.29934(7) 0.58679(17) 0.0311(3) Uani 1 1 d . . .
H11A H 0.331(2) 0.3442(9) 0.548(2) 0.040(5) Uiso 1 1 d . . .
H11B H 0.212(2) 0.2756(10) 0.520(2) 0.043(5) Uiso 1 1 d . . .
O3 O 0.18682(10) 0.16147(4) 0.70784(9) 0.01837(19) Uani 1 1 d . . .

loop_
_atom_site_aniso_label
_atom_site_aniso_U_11
_atom_site_aniso_U_22
_atom_site_aniso_U_33
_atom_site_aniso_U_23
_atom_site_aniso_U_13
_atom_site_aniso_U_12
B1 0.0201(6) 0.0160(6) 0.0145(5) 0.0002(4) -0.0017(4) -0.0020(4)
N 0.0212(5) 0.0153(4) 0.0135(4) -0.0014(3) -0.0014(3) -0.0006(3)
C1 0.0246(6) 0.0161(5) 0.0202(5) 0.0019(4) -0.0010(4) -0.0006(4)
C2 0.0244(6) 0.0200(6) 0.0262(6) 0.0021(4) 0.0007(4) -0.0031(4)
C3 0.0208(6) 0.0253(6) 0.0281(6) 0.0001(5) -0.0028(5) 0.0012(4)
C4 0.0269(6) 0.0225(6) 0.0276(6) 0.0051(5) -0.0047(5) 0.0020(5)
C5 0.0266(6) 0.0170(5) 0.0189(5) 0.0027(4) -0.0020(4) -0.0017(4)
C6 0.0221(5) 0.0212(6) 0.0188(5) -0.0035(4) 0.0007(4) -0.0031(4)
C7 0.0351(7) 0.0206(6) 0.0302(7) -0.0025(5) 0.0043(5) 0.0028(5)
O1 0.0247(4) 0.0164(4) 0.0135(4) 0.0012(3) -0.0025(3) -0.0025(3)
B2 0.0212(6) 0.0164(6) 0.0155(6) -0.0005(4) -0.0025(4) 0.0017(4)
C8 0.0300(6) 0.0188(6) 0.0162(5) 0.0006(4) -0.0024(4) 0.0023(4)
C9 0.0398(7) 0.0298(7) 0.0185(6) -0.0001(5) -0.0078(5) -0.0009(5)
O2 0.0311(5) 0.0193(4) 0.0163(4) -0.0007(3) -0.0034(3) -0.0067(3)
B3 0.0209(6) 0.0168(6) 0.0174(6) -0.0002(4) 0.0007(4) -0.0015(4)
C10 0.0341(7) 0.0194(6) 0.0235(6) -0.0018(4) 0.0046(5) -0.0079(5)
C11 0.0465(8) 0.0201(6) 0.0269(6) 0.0037(5) 0.0079(6) -0.0023(5)
O3 0.0232(4) 0.0175(4) 0.0144(4) 0.0020(3) -0.0017(3) -0.0037(3)

loop_
_geom_bond_atom_site_label_1
_geom_bond_atom_site_label_2
_geom_bond_distance
_geom_bond_site_symmetry_2
_geom_bond_publ_flag
B1 O3 1.4586(14) . ?
B1 O1 1.4631(14) . ?
B1 C6 1.5998(16) . ?
B1 N 1.6433(15) . ?
N C5 1.3441(14) . ?
N C1 1.3466(15) . ?
C1 C2 1.3763(17) . ?
C1 H1 0.935(15) . ?
C2 C3 1.3886(17) . ?
C2 H2 0.947(16) . ?
C3 C4 1.3826(18) . ?
C3 H3 0.948(18) . ?
C4 C5 1.3810(17) . ?
C4 H4 0.970(16) . ?
C5 H5 0.955(15) . ?
C6 C7 1.3253(18) . ?
C6 H6 0.983(19) . ?
C7 H7A 0.967(18) . ?
C7 H7B 0.987(18) . ?
O1 B2 1.3489(14) . ?
B2 O2 1.3906(15) . ?
B2 C8 1.5617(16) . ?
C8 C9 1.3257(18) . ?
C8 H8 0.988(17) . ?
C9 H9A 0.984(18) . ?
C9 H9B 0.970(17) . ?
O2 B3 1.3855(15) . ?
B3 O3 1.3500(14) . ?
B3 C10 1.5612(17) . ?
C10 C11 1.3217(19) . ?
C10 H10 0.98(2) . ?
C11 H11A 0.992(18) . ?
C11 H11B 0.966(19) . ?
